data_7234208
loop_
_publ_author_name
'Mandari\'c, Mirna'
'Prugove\<cki, Biserka'
'Cvijanovi\'c, Danijela'
'Vukovi\'c, Jelena Parlov'
'Lovri\'c, Jasna'
'Sko\<cibu\<si\'c, Mirjana'
'Od\<zak, Renata'
'Cindri\'c, Marina'
'Vrdoljak, Vi\<snja'

_publ_section_title
;
 Vapour- and solvent-mediated crystalline transformations in Mo(vi)
 hydrazone complexes controlled by noncovalent interactions
;
_journal_issue 41
_journal_name_full CrystEngComm
_journal_page_first 6281
_journal_paper_doi 10.1039/C9CE01273G
_journal_volume 21
_journal_year 2019
_chemical_formula_sum 'C15 H15 Mo N3 O6'
_chemical_formula_weight 429.24
_space_group_crystal_system triclinic
_space_group_IT_number 2
_space_group_name_Hall '-P 1'
_space_group_name_H-M_alt 'P -1'
_symmetry_space_group_name_Hall '-P 1'
_symmetry_space_group_name_H-M 'P -1'
_atom_sites_solution_hydrogens mixed
_audit_creation_method SHELXL-2017/1
_audit_update_record
;
2019-07-29 deposited with the CCDC.    2019-09-27 downloaded from the CCDC.
;
_cell_angle_alpha 76.424(3)
_cell_angle_beta 76.154(4)
_cell_angle_gamma 89.268(6)
_cell_formula_units_Z 2
_cell_length_a 7.6639(4)
_cell_length_b 9.7687(4)
_cell_length_c 11.6636(4)
_cell_measurement_reflns_used 7078
_cell_measurement_temperature 150(2)
_cell_measurement_theta_max 31.9160
_cell_measurement_theta_min 4.5100
_cell_volume 823.28(6)
_computing_cell_refinement
;
CrysAlisPro, Agilent Technologies,
Version 1.171.37.35 (release 13-08-2014 CrysAlis171 .NET)
(compiled Aug 13 2014,18:06:01)
;
_computing_data_collection
;      
CrysAlisPro, Agilent Technologies,
Version 1.171.37.35 (release 13-08-2014 CrysAlis171 .NET)
(compiled Aug 13 2014,18:06:01)
;
_computing_data_reduction
;
CrysAlisPro, Agilent Technologies,
Version 1.171.37.35 (release 13-08-2014 CrysAlis171 .NET)
(compiled Aug 13 2014,18:06:01)
;
_computing_molecular_graphics 'MERCURY (C.F. Macrae et al , 2008)'
_computing_publication_material 'SHELXL-2017/1 (Sheldrick, 2017)'
_computing_structure_refinement 'SHELXL-2017/1 (Sheldrick, 2017)'
_computing_structure_solution 'SHELXT 2018/2 (Sheldrick, 2018)'
_diffrn_ambient_temperature 150(2)
_diffrn_measured_fraction_theta_full 0.995
_diffrn_measured_fraction_theta_max 0.996
_diffrn_measurement_device_type 'Xcalibur, Sapphire3'
_diffrn_radiation_type MoK\a
_diffrn_radiation_wavelength 0.71073
_diffrn_reflns_av_R_equivalents 0.0392
_diffrn_reflns_av_unetI/netI 0.0340
_diffrn_reflns_Laue_measured_fraction_full 0.995
_diffrn_reflns_Laue_measured_fraction_max 0.996
_diffrn_reflns_limit_h_max 9
_diffrn_reflns_limit_h_min -9
_diffrn_reflns_limit_k_max 12
_diffrn_reflns_limit_k_min -12
_diffrn_reflns_limit_l_max 14
_diffrn_reflns_limit_l_min -14
_diffrn_reflns_number 13777
_diffrn_reflns_point_group_measured_fraction_full 0.995
_diffrn_reflns_point_group_measured_fraction_max 0.996
_diffrn_reflns_theta_full 25.242
_diffrn_reflns_theta_max 26.997
_diffrn_reflns_theta_min 4.203
_diffrn_source 'fine-focus sealed X-ray tube'
_exptl_absorpt_coefficient_mu 0.835
_exptl_absorpt_correction_type multi-scan
_exptl_absorpt_process_details
;
CrysAlisPro 1.171.39.46 (Rigaku Oxford Diffraction, 2018)
Empirical absorption correction using spherical harmonics,
 implemented in SCALE3 ABSPACK scaling algorithm.
;
_exptl_crystal_colour orange
_exptl_crystal_density_diffrn 1.732
_exptl_crystal_description prism
_exptl_crystal_F_000 432
_exptl_crystal_size_max 0.78
_exptl_crystal_size_mid 0.42
_exptl_crystal_size_min 0.24
_exptl_transmission_factor_max 1.00000
_exptl_transmission_factor_min 0.90887
_refine_diff_density_max 0.559
_refine_diff_density_min -0.378
_refine_diff_density_rms 0.067
_refine_ls_extinction_method none
_refine_ls_goodness_of_fit_ref 1.067
_refine_ls_hydrogen_treatment mixed
_refine_ls_matrix_type full
_refine_ls_number_parameters 231
_refine_ls_number_reflns 3580
_refine_ls_number_restraints 2
_refine_ls_restrained_S_all 1.068
_refine_ls_R_factor_all 0.0296
_refine_ls_R_factor_gt 0.0246
_refine_ls_shift/su_max 0.001
_refine_ls_shift/su_mean 0.000
_refine_ls_structure_factor_coef Fsqd
_refine_ls_weighting_details 'w=1/[\s^2^(Fo^2^)+(0.0270P)^2^+0.3216P] where P=(Fo^2^+2Fc^2^)/3'
_refine_ls_weighting_scheme calc
_refine_ls_wR_factor_gt 0.0593
_refine_ls_wR_factor_ref 0.0612
_reflns_Friedel_coverage 0.000
_reflns_number_gt 3246
_reflns_number_total 3580
_reflns_threshold_expression 'I > 2\s(I)'
_cod_data_source_file c9ce01273g2.cif
_cod_data_source_block shelx_CCDC3
_cod_depositor_comments 'Adding full bibliography for 7234205--7234213.cif.'
_cod_database_code 7234208
_shelx_shelxl_version_number 2017/1
_shelx_space_group_comment
;
The symmetry employed for this shelxl refinement is uniquely defined
by the following loop, which should always be used as a source of
symmetry information in preference to the above space-group names.
They are only intended as comments.
;

loop_
_space_group_symop_operation_xyz
'x, y, z'
'-x, -y, -z'

loop_
_atom_site_label
_atom_site_type_symbol
_atom_site_fract_x
_atom_site_fract_y
_atom_site_fract_z
_atom_site_U_iso_or_equiv
_atom_site_adp_type
_atom_site_occupancy
_atom_site_site_symmetry_order
_atom_site_calc_flag
_atom_site_refinement_flags_posn
_atom_site_refinement_flags_adp
Mo1 Mo 0.37978(2) 0.34811(2) 0.38664(2) 0.01949(7) Uani 1 1 d . .
O4 O 0.2810(2) 0.17512(15) 0.35387(13) 0.0230(3) Uani 1 1 d . .
O6 O 0.17422(19) 0.44597(15) 0.26917(14) 0.0221(3) Uani 1 1 d D .
O3 O 0.4762(2) 0.53861(15) 0.32790(13) 0.0230(3) Uani 1 1 d . .
O1 O 0.2078(2) 0.35725(16) 0.50766(13) 0.0259(3) Uani 1 1 d . .
O5 O 0.8611(2) 0.95034(16) 0.16332(15) 0.0333(4) Uani 1 1 d . .
O2 O 0.5472(2) 0.26790(17) 0.44570(14) 0.0309(4) Uani 1 1 d . .
N1 N 0.5094(2) 0.34257(17) 0.19356(15) 0.0192(4) Uani 1 1 d . .
N2 N 0.4684(2) 0.22105(18) 0.15934(16) 0.0220(4) Uani 1 1 d . .
N3 N 0.2082(2) -0.26952(18) 0.22402(17) 0.0245(4) Uani 1 1 d . .
C2 C 0.3516(3) 0.1414(2) 0.24995(18) 0.0201(4) Uani 1 1 d . .
C8 C 0.6742(3) 0.5672(2) 0.12865(18) 0.0211(4) Uani 1 1 d . .
C1 C 0.6180(3) 0.4360(2) 0.11043(19) 0.0221(4) Uani 1 1 d . .
H1 H 0.661989 0.416806 0.034589 0.027 Uiso 1 1 calc R U
C13 C 0.6055(3) 0.6134(2) 0.23569(18) 0.0198(4) Uani 1 1 d . .
C6 C 0.2750(3) -0.1672(2) 0.1240(2) 0.0257(5) Uani 1 1 d . .
H6 H 0.291479 -0.188116 0.048432 0.031 Uiso 1 1 calc R U
C4 C 0.2246(3) -0.1042(2) 0.3447(2) 0.0241(4) Uani 1 1 d . .
H4 H 0.203959 -0.085494 0.421300 0.029 Uiso 1 1 calc R U
C3 C 0.2969(3) 0.0004(2) 0.23993(19) 0.0206(4) Uani 1 1 d . .
C11 C 0.7958(3) 0.8241(2) 0.1576(2) 0.0254(5) Uani 1 1 d . .
C9 C 0.8064(3) 0.6559(2) 0.0356(2) 0.0265(5) Uani 1 1 d . .
H9 H 0.852771 0.628742 -0.036587 0.032 Uiso 1 1 calc R U
C12 C 0.6645(3) 0.7410(2) 0.2500(2) 0.0224(4) Uani 1 1 d . .
H12 H 0.616358 0.770284 0.320956 0.027 Uiso 1 1 calc R U
C5 C 0.1845(3) -0.2366(2) 0.3313(2) 0.0265(5) Uani 1 1 d . .
H5 H 0.138408 -0.306675 0.401240 0.032 Uiso 1 1 calc R U
C7 C 0.3204(3) -0.0323(2) 0.12812(19) 0.0232(4) Uani 1 1 d . .
H7 H 0.366205 0.035713 0.056675 0.028 Uiso 1 1 calc R U
C15 C -0.0146(3) 0.4055(2) 0.3108(2) 0.0289(5) Uani 1 1 d D .
H15A H -0.066894 0.418208 0.242183 0.043 Uiso 1 1 calc R U
H15C H -0.073329 0.463018 0.363629 0.043 Uiso 1 1 calc R U
H15B H -0.029519 0.308239 0.354284 0.043 Uiso 1 1 calc R U
C10 C 0.8677(3) 0.7813(2) 0.0498(2) 0.0293(5) Uani 1 1 d . .
H10 H 0.956089 0.837207 -0.011711 0.035 Uiso 1 1 calc R U
C14 C 0.7996(3) 0.9948(2) 0.2744(2) 0.0342(6) Uani 1 1 d . .
H14B H 0.861283 1.082140 0.268219 0.051 Uiso 1 1 calc R U
H14C H 0.823852 0.924274 0.340621 0.051 Uiso 1 1 calc R U
H14A H 0.672525 1.007778 0.288678 0.051 Uiso 1 1 calc R U
H61 H 0.1757(19) 0.5334(10) 0.253(3) 0.051 Uiso 1 1 d D U

loop_
_atom_site_aniso_label
_atom_site_aniso_U_11
_atom_site_aniso_U_22
_atom_site_aniso_U_33
_atom_site_aniso_U_23
_atom_site_aniso_U_13
_atom_site_aniso_U_12
Mo1 0.02039(11) 0.01765(10) 0.01900(10) -0.00343(7) -0.00287(7) -0.00133(7)
O4 0.0266(8) 0.0166(7) 0.0228(7) -0.0045(6) -0.0004(6) -0.0017(6)
O6 0.0211(8) 0.0156(7) 0.0292(8) -0.0048(6) -0.0055(6) 0.0008(6)
O3 0.0236(8) 0.0196(7) 0.0240(8) -0.0064(6) -0.0013(6) -0.0047(6)
O1 0.0267(8) 0.0263(8) 0.0238(8) -0.0081(6) -0.0019(6) -0.0029(7)
O5 0.0358(10) 0.0218(8) 0.0395(9) -0.0039(7) -0.0067(8) -0.0102(7)
O2 0.0301(9) 0.0324(9) 0.0307(9) -0.0051(7) -0.0109(7) 0.0047(7)
N1 0.0202(9) 0.0150(8) 0.0213(9) -0.0035(7) -0.0036(7) 0.0004(7)
N2 0.0249(10) 0.0167(9) 0.0246(9) -0.0065(7) -0.0048(7) -0.0008(7)
N3 0.0230(9) 0.0177(9) 0.0336(10) -0.0074(8) -0.0070(8) 0.0010(7)
C2 0.0203(10) 0.0160(10) 0.0237(10) -0.0034(8) -0.0059(8) 0.0033(8)
C8 0.0207(11) 0.0195(10) 0.0216(10) -0.0007(8) -0.0063(8) -0.0010(8)
C1 0.0220(11) 0.0230(11) 0.0200(10) -0.0034(8) -0.0042(8) 0.0006(8)
C13 0.0178(10) 0.0179(10) 0.0222(10) -0.0001(8) -0.0065(8) -0.0009(8)
C6 0.0274(12) 0.0223(11) 0.0287(11) -0.0077(9) -0.0075(9) 0.0012(9)
C4 0.0250(11) 0.0201(10) 0.0249(11) -0.0054(9) -0.0015(9) 0.0007(9)
C3 0.0180(10) 0.0166(10) 0.0263(11) -0.0033(8) -0.0054(8) 0.0013(8)
C11 0.0234(11) 0.0194(10) 0.0333(12) -0.0005(9) -0.0123(9) -0.0037(9)
C9 0.0267(12) 0.0259(12) 0.0234(11) -0.0008(9) -0.0042(9) -0.0024(9)
C12 0.0220(11) 0.0205(10) 0.0259(11) -0.0036(8) -0.0097(9) -0.0001(8)
C5 0.0242(11) 0.0198(11) 0.0305(12) -0.0023(9) -0.0009(9) -0.0008(9)
C7 0.0244(11) 0.0192(10) 0.0241(11) -0.0028(8) -0.0045(9) 0.0005(9)
C15 0.0224(12) 0.0289(12) 0.0364(13) -0.0084(10) -0.0082(10) 0.0014(9)
C10 0.0271(12) 0.0257(12) 0.0283(12) 0.0037(9) -0.0029(9) -0.0073(9)
C14 0.0339(14) 0.0231(12) 0.0493(15) -0.0105(11) -0.0150(11) -0.0030(10)

loop_
_atom_type_symbol
_atom_type_description
_atom_type_scat_dispersion_real
_atom_type_scat_dispersion_imag
_atom_type_scat_source
C C 0.0033 0.0016 'International Tables Vol C Tables 4.2.6.8 and 6.1.1.4'
H H 0.0000 0.0000 'International Tables Vol C Tables 4.2.6.8 and 6.1.1.4'
Mo Mo -1.6832 0.6857 'International Tables Vol C Tables 4.2.6.8 and 6.1.1.4'
N N 0.0061 0.0033 'International Tables Vol C Tables 4.2.6.8 and 6.1.1.4'
O O 0.0106 0.0060 'International Tables Vol C Tables 4.2.6.8 and 6.1.1.4'

loop_
_geom_angle_atom_site_label_1
_geom_angle_atom_site_label_2
_geom_angle_atom_site_label_3
_geom_angle
O2 Mo1 O1 106.13(8)
O2 Mo1 O3 101.01(7)
O1 Mo1 O3 103.05(7)
O2 Mo1 O4 96.31(7)
O1 Mo1 O4 96.16(6)
O3 Mo1 O4 149.27(6)
O2 Mo1 N1 95.53(7)
O1 Mo1 N1 156.49(7)
O3 Mo1 N1 81.14(6)
O4 Mo1 N1 72.03(6)
O2 Mo1 O6 168.77(7)
O1 Mo1 O6 84.36(6)
O3 Mo1 O6 80.02(6)
O4 Mo1 O6 78.24(6)
N1 Mo1 O6 73.49(6)
C2 O4 Mo1 118.92(12)
C15 O6 Mo1 120.82(13)
C13 O3 Mo1 138.05(13)
C11 O5 C14 117.89(18)
C1 N1 N2 116.00(17)
C1 N1 Mo1 128.71(14)
N2 N1 Mo1 115.29(12)
C2 N2 N1 108.67(17)
C5 N3 C6 117.33(18)
N2 C2 O4 124.45(18)
N2 C2 C3 119.14(18)
O4 C2 C3 116.36(17)
C13 C8 C9 117.43(19)
C13 C8 C1 123.32(18)
C9 C8 C1 119.24(19)
N1 C1 C8 123.86(19)
O3 C13 C12 116.51(19)
O3 C13 C8 121.93(18)
C12 C13 C8 121.53(19)
N3 C6 C7 123.0(2)
C5 C4 C3 118.1(2)
C7 C3 C4 118.45(19)
C7 C3 C2 121.45(18)
C4 C3 C2 120.08(19)
O5 C11 C12 123.5(2)
O5 C11 C10 115.84(19)
C12 C11 C10 120.61(19)
C10 C9 C8 121.5(2)
C11 C12 C13 119.4(2)
N3 C5 C4 123.9(2)
C6 C7 C3 119.2(2)
C9 C10 C11 119.6(2)

loop_
_geom_bond_atom_site_label_1
_geom_bond_atom_site_label_2
_geom_bond_distance
Mo1 O2 1.6966(16)
Mo1 O1 1.7041(15)
Mo1 O3 1.9164(14)
Mo1 O4 2.0121(14)
Mo1 N1 2.2465(17)
Mo1 O6 2.3775(15)
O4 C2 1.319(2)
O6 C15 1.440(3)
O3 C13 1.346(2)
O5 C11 1.359(3)
O5 C14 1.434(3)
N1 C1 1.297(3)
N1 N2 1.400(2)
N2 C2 1.305(3)
N3 C5 1.335(3)
N3 C6 1.342(3)
C2 C3 1.483(3)
C8 C13 1.408(3)
C8 C9 1.417(3)
C8 C1 1.435(3)
C13 C12 1.391(3)
C6 C7 1.382(3)
C4 C5 1.386(3)
C4 C3 1.396(3)
C3 C7 1.384(3)
C11 C12 1.388(3)
C11 C10 1.403(3)
C9 C10 1.376(3)
